data_4316738
loop_
_publ_author_name
'Jonathan M. Smieja'
'Clifford P. Kubiak'

_publ_section_title
;
 Re(bipy-tBu)(CO)3Cl-improved Catalytic Activity for Reduction of Carbon
 Dioxide: IR-Spectroelectrochemical and Mechanistic Studies
;
_journal_name_full 'Inorganic Chemistry'
_journal_page_first 9283
_journal_page_last 9289
_journal_paper_doi 10.1021/ic1008363
_journal_volume 49
_journal_year 2010
_chemical_formula_moiety 'C15 H12 Cl N2 O5 Re'
_chemical_formula_sum 'C15 H12 Cl N2 O5 Re'
_chemical_formula_weight 521.92
_chemical_melting_point ?
_chemical_name_common Re(bipy-OMe)(CO)3Cl
_space_group_IT_number 15
_symmetry_cell_setting monoclinic
_symmetry_space_group_name_Hall '-C 2yc'
_symmetry_space_group_name_H-M 'C 1 2/c 1'
_atom_sites_solution_hydrogens geom
_atom_sites_solution_primary direct
_atom_sites_solution_secondary difmap
_audit_creation_method SHELXL-97
_cell_angle_alpha 90.00
_cell_angle_beta 119.765(13)
_cell_angle_gamma 90.00
_cell_formula_units_Z 8
_cell_length_a 19.05(2)
_cell_length_b 17.878(20)
_cell_length_c 12.197(13)
_cell_measurement_reflns_used 3716
_cell_measurement_temperature 100(2)
_cell_measurement_theta_max 23.58
_cell_measurement_theta_min 2.46
_cell_volume 3606(7)
_computing_cell_refinement 'Bruker SAINT'
_computing_data_collection 'Bruker APEX2'
_computing_data_reduction 'Bruker SAINT'
_computing_molecular_graphics 'Bruker SHELXTL'
_computing_publication_material 'Bruker SHELXTL'
_computing_structure_refinement 'SHELXL-97 (Sheldrick, 2008)'
_computing_structure_solution 'SHELXS-97 (Sheldrick, 2008)'
_diffrn_ambient_temperature 100(2)
_diffrn_measured_fraction_theta_full 0.999
_diffrn_measured_fraction_theta_max 0.993
_diffrn_measurement_device_type 'Bruker APEX CCD'
_diffrn_measurement_method '\f and \w scans'
_diffrn_radiation_monochromator graphite
_diffrn_radiation_source 'fine-focus sealed tube'
_diffrn_radiation_type MoK\a
_diffrn_radiation_wavelength 0.71073
_diffrn_reflns_av_R_equivalents 0.0749
_diffrn_reflns_av_sigmaI/netI 0.0567
_diffrn_reflns_limit_h_max 22
_diffrn_reflns_limit_h_min -22
_diffrn_reflns_limit_k_max 21
_diffrn_reflns_limit_k_min -21
_diffrn_reflns_limit_l_max 14
_diffrn_reflns_limit_l_min -12
_diffrn_reflns_number 16286
_diffrn_reflns_theta_full 25.00
_diffrn_reflns_theta_max 25.34
_diffrn_reflns_theta_min 1.68
_exptl_absorpt_coefficient_mu 6.919
_exptl_absorpt_correction_T_max 0.5445
_exptl_absorpt_correction_T_min 0.5445
_exptl_absorpt_correction_type multi-scan
_exptl_absorpt_process_details SADABS
_exptl_crystal_colour yellow
_exptl_crystal_density_diffrn 1.923
_exptl_crystal_density_method 'not measured'
_exptl_crystal_description block
_exptl_crystal_F_000 2094
_exptl_crystal_size_max 0.10
_exptl_crystal_size_mid 0.10
_exptl_crystal_size_min 0.10
_refine_diff_density_max 0.899
_refine_diff_density_min -0.892
_refine_diff_density_rms 0.125
_refine_ls_extinction_coef 0.00017(3)
_refine_ls_extinction_expression Fc^*^=kFc[1+0.001xFc^2^\l^3^/sin(2\q)]^-1/4^
_refine_ls_extinction_method SHELXL
_refine_ls_goodness_of_fit_ref 1.008
_refine_ls_hydrogen_treatment constr
_refine_ls_matrix_type full
_refine_ls_number_parameters 218
_refine_ls_number_reflns 3276
_refine_ls_number_restraints 0
_refine_ls_restrained_S_all 1.008
_refine_ls_R_factor_all 0.0395
_refine_ls_R_factor_gt 0.0303
_refine_ls_shift/su_max 0.001
_refine_ls_shift/su_mean 0.000
_refine_ls_structure_factor_coef Fsqd
_refine_ls_weighting_details 'calc w=1/[\s^2^(Fo^2^)+(0.0173P)^2^+0.0000P] where P=(Fo^2^+2Fc^2^)/3'
_refine_ls_weighting_scheme calc
_refine_ls_wR_factor_gt 0.0651
_refine_ls_wR_factor_ref 0.0683
_reflns_number_gt 2675
_reflns_number_total 3276
_reflns_threshold_expression >2sigma(I)
_cod_data_source_file ic1008363_si_001_2.cif
_cod_data_source_block complex_5
_cod_depositor_comments
;
The following automatic conversions were performed:

'_chemical_melting_point' value 'not measured' was changed to '?' -
the value is undefined or not given.

Automatic conversion script
Id: cif_fix_values 1569 2011-02-09 13:29:24Z adriana 

The following automatic conversions were performed:

'_symmetry_cell_setting' value 'Monoclinic' changed to 'monoclinic'
according to the built-in table from CIF Core dictionary named
'cif_core.dic' version 2.4.1 from 2010-06-29.

Automatic conversion script
Id: cif_fix_values 1646 2011-03-28 12:23:43Z adriana 
;
_cod_database_code 4316738

loop_
_symmetry_equiv_pos_as_xyz
'x, y, z'
'-x, y, -z+1/2'
'x+1/2, y+1/2, z'
'-x+1/2, y+1/2, -z+1/2'
'-x, -y, -z'
'x, -y, z-1/2'
'-x+1/2, -y+1/2, -z'
'x+1/2, -y+1/2, z-1/2'

loop_
_atom_site_label
_atom_site_type_symbol
_atom_site_fract_x
_atom_site_fract_y
_atom_site_fract_z
_atom_site_U_iso_or_equiv
_atom_site_adp_type
_atom_site_occupancy
_atom_site_symmetry_multiplicity
_atom_site_calc_flag
_atom_site_refinement_flags
_atom_site_disorder_assembly
_atom_site_disorder_group
C1 C 0.0637(3) 0.1208(3) 0.9431(6) 0.0442(14) Uani 1 1 d . . .
H1 H 0.0463 0.0760 0.9643 0.053 Uiso 1 1 calc R . .
C2 C 0.0267(3) 0.1871(3) 0.9430(5) 0.0453(15) Uani 1 1 d . . .
H2 H -0.0157 0.1876 0.9627 0.054 Uiso 1 1 calc R . .
C3 C 0.0518(3) 0.2521(3) 0.9144(5) 0.0390(13) Uani 1 1 d . . .
C4 C 0.1140(3) 0.2492(3) 0.8841(5) 0.0359(13) Uani 1 1 d . . .
H4 H 0.1325 0.2936 0.8638 0.043 Uiso 1 1 calc R . .
C5 C 0.1476(3) 0.1808(3) 0.8845(5) 0.0310(12) Uani 1 1 d . . .
C6 C 0.2912(3) 0.0888(3) 0.8145(5) 0.0361(13) Uani 1 1 d . . .
H6 H 0.3094 0.0390 0.8172 0.043 Uiso 1 1 calc R . .
C7 C 0.3216(3) 0.1441(3) 0.7710(5) 0.0364(13) Uani 1 1 d . . .
H7 H 0.3595 0.1327 0.7443 0.044 Uiso 1 1 calc R . .
C8 C 0.2954(3) 0.2167(3) 0.7675(5) 0.0369(13) Uani 1 1 d . . .
C9 C 0.2394(3) 0.2304(3) 0.8071(5) 0.0353(12) Uani 1 1 d . . .
H9 H 0.2210 0.2800 0.8062 0.042 Uiso 1 1 calc R . .
C10 C 0.2110(3) 0.1725(3) 0.8471(5) 0.0306(12) Uani 1 1 d . . .
C11 C -0.0413(4) 0.3262(4) 0.9442(7) 0.072(2) Uani 1 1 d . . .
H11A H -0.0576 0.3787 0.9391 0.108 Uiso 1 1 calc R . .
H11B H -0.0212 0.3077 1.0303 0.108 Uiso 1 1 calc R . .
H11C H -0.0880 0.2963 0.8851 0.108 Uiso 1 1 calc R . .
C12 C 0.3730(4) 0.2652(4) 0.6803(7) 0.070(2) Uani 1 1 d . . .
H12A H 0.3858 0.3134 0.6561 0.105 Uiso 1 1 calc R . .
H12B H 0.3469 0.2326 0.6060 0.105 Uiso 1 1 calc R . .
H12C H 0.4229 0.2417 0.7450 0.105 Uiso 1 1 calc R . .
C13 C 0.1129(4) -0.0211(3) 0.7718(6) 0.0414(14) Uani 1 1 d . . .
C14 C 0.1476(3) -0.0489(3) 1.0035(5) 0.0388(13) Uani 1 1 d . . .
C15 C 0.2653(3) -0.0629(3) 0.9482(5) 0.0387(13) Uani 1 1 d . . .
Cl1 Cl 0.29290(8) 0.07100(8) 1.13766(13) 0.0443(4) Uani 1 1 d . . .
N1 N 0.1240(2) 0.1166(2) 0.9142(4) 0.0359(11) Uani 1 1 d . . .
N2 N 0.2375(2) 0.1009(2) 0.8532(4) 0.0306(10) Uani 1 1 d . . .
O1 O 0.0213(2) 0.3204(2) 0.9118(4) 0.0573(12) Uani 1 1 d . . .
O2 O 0.3199(2) 0.2768(2) 0.7290(4) 0.0522(11) Uani 1 1 d . . .
O3 O 0.1198(2) -0.0897(2) 1.0462(4) 0.0554(11) Uani 1 1 d . . .
O4 O 0.0618(3) -0.0449(3) 0.6768(4) 0.0606(12) Uani 1 1 d . . .
O5 O 0.3110(3) -0.1092(2) 0.9612(5) 0.0628(12) Uani 1 1 d . . .
Re1 Re 0.192203(12) 0.016007(11) 0.93055(2) 0.03224(10) Uani 1 1 d . . .

loop_
_atom_site_aniso_label
_atom_site_aniso_U_11
_atom_site_aniso_U_22
_atom_site_aniso_U_33
_atom_site_aniso_U_23
_atom_site_aniso_U_13
_atom_site_aniso_U_12
C1 0.040(3) 0.055(4) 0.045(4) 0.003(3) 0.026(3) -0.002(3)
C2 0.042(3) 0.059(4) 0.044(4) -0.001(3) 0.029(3) 0.005(3)
C3 0.033(3) 0.050(4) 0.033(3) -0.008(3) 0.015(3) 0.004(2)
C4 0.038(3) 0.033(3) 0.037(4) 0.001(2) 0.020(3) 0.004(2)
C5 0.030(3) 0.037(3) 0.027(3) 0.001(2) 0.014(2) -0.001(2)
C6 0.034(3) 0.036(3) 0.040(4) 0.000(3) 0.020(3) 0.004(2)
C7 0.037(3) 0.040(3) 0.044(4) 0.005(3) 0.029(3) 0.001(2)
C8 0.038(3) 0.038(3) 0.040(4) 0.004(3) 0.023(3) -0.005(2)
C9 0.039(3) 0.034(3) 0.033(3) 0.003(3) 0.017(3) 0.004(2)
C10 0.030(3) 0.036(3) 0.025(3) -0.005(2) 0.012(2) 0.001(2)
C11 0.068(4) 0.087(6) 0.088(6) -0.006(4) 0.058(5) 0.018(4)
C12 0.092(5) 0.049(4) 0.118(7) 0.011(4) 0.089(5) 0.001(4)
C13 0.047(4) 0.036(3) 0.042(4) 0.001(3) 0.023(3) -0.003(2)
C14 0.036(3) 0.036(3) 0.037(3) -0.001(3) 0.012(3) -0.002(2)
C15 0.038(3) 0.040(3) 0.042(4) -0.003(3) 0.024(3) -0.004(2)
Cl1 0.0472(8) 0.0406(8) 0.0363(9) -0.0007(6) 0.0141(7) -0.0086(6)
N1 0.036(2) 0.039(3) 0.036(3) -0.003(2) 0.021(2) -0.0044(19)
N2 0.037(2) 0.032(2) 0.027(3) 0.0013(19) 0.019(2) -0.0002(18)
O1 0.051(2) 0.059(3) 0.074(3) -0.012(2) 0.040(2) 0.011(2)
O2 0.064(3) 0.038(2) 0.077(3) 0.008(2) 0.052(3) 0.0005(18)
O3 0.059(3) 0.055(3) 0.056(3) 0.013(2) 0.032(2) -0.012(2)
O4 0.061(3) 0.072(3) 0.036(3) -0.012(2) 0.014(2) -0.009(2)
O5 0.063(3) 0.050(3) 0.083(4) 0.004(2) 0.042(3) 0.012(2)
Re1 0.03564(15) 0.03012(15) 0.03231(17) 0.00006(9) 0.01789(12) -0.00309(8)

loop_
_atom_type_symbol
_atom_type_description
_atom_type_scat_dispersion_real
_atom_type_scat_dispersion_imag
_atom_type_scat_source
C C 0.0033 0.0016 'International Tables Vol C Tables 4.2.6.8 and 6.1.1.4'
H H 0.0000 0.0000 'International Tables Vol C Tables 4.2.6.8 and 6.1.1.4'
N N 0.0061 0.0033 'International Tables Vol C Tables 4.2.6.8 and 6.1.1.4'
O O 0.0106 0.0060 'International Tables Vol C Tables 4.2.6.8 and 6.1.1.4'
Cl Cl 0.1484 0.1585 'International Tables Vol C Tables 4.2.6.8 and 6.1.1.4'
Re Re -1.0185 7.2310 'International Tables Vol C Tables 4.2.6.8 and 6.1.1.4'

loop_
_geom_angle_atom_site_label_1
_geom_angle_atom_site_label_2
_geom_angle_atom_site_label_3
_geom_angle
_geom_angle_site_symmetry_1
_geom_angle_site_symmetry_3
_geom_angle_publ_flag
N1 C1 C2 123.0(5) . . ?
N1 C1 H1 118.5 . . ?
C2 C1 H1 118.5 . . ?
C3 C2 C1 119.2(5) . . ?
C3 C2 H2 120.4 . . ?
C1 C2 H2 120.4 . . ?
O1 C3 C2 125.2(5) . . ?
O1 C3 C4 115.9(5) . . ?
C2 C3 C4 118.9(5) . . ?
C5 C4 C3 118.8(5) . . ?
C5 C4 H4 120.6 . . ?
C3 C4 H4 120.6 . . ?
N1 C5 C4 122.7(5) . . ?
N1 C5 C10 115.2(4) . . ?
C4 C5 C10 122.1(5) . . ?
N2 C6 C7 124.0(5) . . ?
N2 C6 H6 118.0 . . ?
C7 C6 H6 118.0 . . ?
C6 C7 C8 118.1(5) . . ?
C6 C7 H7 121.0 . . ?
C8 C7 H7 121.0 . . ?
O2 C8 C7 125.3(5) . . ?
O2 C8 C9 115.9(5) . . ?
C7 C8 C9 118.8(5) . . ?
C10 C9 C8 119.8(5) . . ?
C10 C9 H9 120.1 . . ?
C8 C9 H9 120.1 . . ?
N2 C10 C9 121.9(4) . . ?
N2 C10 C5 114.2(4) . . ?
C9 C10 C5 123.9(5) . . ?
O1 C11 H11A 109.5 . . ?
O1 C11 H11B 109.5 . . ?
H11A C11 H11B 109.5 . . ?
O1 C11 H11C 109.5 . . ?
H11A C11 H11C 109.5 . . ?
H11B C11 H11C 109.5 . . ?
O2 C12 H12A 109.5 . . ?
O2 C12 H12B 109.5 . . ?
H12A C12 H12B 109.5 . . ?
O2 C12 H12C 109.5 . . ?
H12A C12 H12C 109.5 . . ?
H12B C12 H12C 109.5 . . ?
O4 C13 Re1 176.7(5) . . ?
O3 C14 Re1 178.6(5) . . ?
O5 C15 Re1 178.1(5) . . ?
C5 N1 C1 117.5(4) . . ?
C5 N1 Re1 117.8(3) . . ?
C1 N1 Re1 124.5(4) . . ?
C6 N2 C10 117.3(4) . . ?
C6 N2 Re1 125.1(3) . . ?
C10 N2 Re1 117.5(3) . . ?
C3 O1 C11 117.9(5) . . ?
C8 O2 C12 118.2(4) . . ?
C13 Re1 C14 87.1(2) . . ?
C13 Re1 C15 91.3(2) . . ?
C14 Re1 C15 88.1(2) . . ?
C13 Re1 N1 93.4(2) . . ?
C14 Re1 N1 99.3(2) . . ?
C15 Re1 N1 171.38(18) . . ?
C13 Re1 N2 95.1(2) . . ?
C14 Re1 N2 173.44(19) . . ?
C15 Re1 N2 98.0(2) . . ?
N1 Re1 N2 74.39(16) . . ?
C13 Re1 Cl1 177.11(17) . . ?
C14 Re1 Cl1 93.69(19) . . ?
C15 Re1 Cl1 91.47(18) . . ?
N1 Re1 Cl1 83.73(13) . . ?
N2 Re1 Cl1 83.86(14) . . ?

loop_
_geom_bond_atom_site_label_1
_geom_bond_atom_site_label_2
_geom_bond_distance
_geom_bond_site_symmetry_2
_geom_bond_publ_flag
C1 N1 1.361(6) . ?
C1 C2 1.379(8) . ?
C1 H1 0.9500 . ?
C2 C3 1.367(8) . ?
C2 H2 0.9500 . ?
C3 O1 1.345(7) . ?
C3 C4 1.406(7) . ?
C4 C5 1.380(7) . ?
C4 H4 0.9500 . ?
C5 N1 1.347(6) . ?
C5 C10 1.494(6) . ?
C6 N2 1.340(6) . ?
C6 C7 1.378(7) . ?
C6 H6 0.9500 . ?
C7 C8 1.384(7) . ?
C7 H7 0.9500 . ?
C8 O2 1.346(6) . ?
C8 C9 1.395(7) . ?
C9 C10 1.366(7) . ?
C9 H9 0.9500 . ?
C10 N2 1.365(6) . ?
C11 O1 1.435(6) . ?
C11 H11A 0.9800 . ?
C11 H11B 0.9800 . ?
C11 H11C 0.9800 . ?
C12 O2 1.420(6) . ?
C12 H12A 0.9800 . ?
C12 H12B 0.9800 . ?
C12 H12C 0.9800 . ?
C13 O4 1.162(7) . ?
C13 Re1 1.889(7) . ?
C14 O3 1.165(6) . ?
C14 Re1 1.900(6) . ?
C15 O5 1.155(6) . ?
C15 Re1 1.917(6) . ?
Cl1 Re1 2.493(2) . ?
N1 Re1 2.169(5) . ?
N2 Re1 2.179(4) . ?
